data_4342337
loop_
_publ_author_name
'Gil-Hern\'andez, Beatriz'
'Savvin, Stanislav'
'Makhloufi, Gamall'
'N\'u\~nez, Pedro'
'Janiak, Christoph'
'Sanchiz, Joaqu\'in'

_publ_section_title
;
 Proton Conduction and Long-Range Ferrimagnetic Ordering in Two
 Isostructural Copper(II) Mesoxalate Metal-Organic Frameworks.
;
_journal_issue 4
_journal_name_full 'Inorganic chemistry'
_journal_page_first 1597
_journal_page_last 1605
_journal_paper_doi 10.1021/ic502586a
_journal_volume 54
_journal_year 2015
_chemical_formula_moiety
;
C30 H38 Cu14 O75, 2(O0.30), 6(H2 O),  8.9(O0.50), 2(O0.50), 
3.5(O0.10), 2(O0.25), 2(O0.25), 2(O0.10), 2(O0.20),  
2.3(O0.10)
;
_chemical_formula_sum 'C30 H50 Cu14 O94.3'
_chemical_formula_weight 2809.20
_chemical_name_systematic
;
 ?
;
_space_group_IT_number 2
_space_group_name_Hall '-P 1'
_space_group_name_H-M_alt 'P -1'
_symmetry_cell_setting triclinic
_symmetry_space_group_name_Hall '-P 1'
_symmetry_space_group_name_H-M 'P -1'
_atom_sites_solution_hydrogens geom
_atom_sites_solution_primary direct
_atom_sites_solution_secondary difmap
_audit_creation_method SHELXL-97
_cell_angle_alpha 63.883(3)
_cell_angle_beta 85.122(4)
_cell_angle_gamma 84.756(4)
_cell_formula_units_Z 1
_cell_length_a 8.0421(5)
_cell_length_b 16.7426(12)
_cell_length_c 17.8330(12)
_cell_measurement_reflns_used 9492
_cell_measurement_temperature 100(2)
_cell_measurement_theta_max 33.0625
_cell_measurement_theta_min 2.5335
_cell_volume 2144.3(3)
_computing_cell_refinement 'SAINT (Bruker, 2012)'
_computing_data_collection 'APEX2 (Bruker, 2012)'
_computing_data_reduction
;
SAINT (Bruker, 2012), XPREP (Sheldrick, 2008)
;
_computing_molecular_graphics 'DIAMOND (Crystal Impact, 2009)'
_computing_publication_material 'SHELXL-97 (Sheldrick, 2008)'
_computing_structure_refinement 'SHELXL-97 (Sheldrick, 2008)'
_computing_structure_solution 'SHELXS-97 (Sheldrick, 2008)'
_diffrn_ambient_temperature 100(2)
_diffrn_measured_fraction_theta_full 0.996
_diffrn_measured_fraction_theta_max 0.996
_diffrn_measurement_device_type 'Bruker Kappa APEX-II CCD area detector'
_diffrn_measurement_method '\w scans'
_diffrn_radiation_monochromator 'multilayer mirror'
_diffrn_radiation_source 'microfocus sealed tube'
_diffrn_radiation_type MoK\a
_diffrn_radiation_wavelength 0.71073
_diffrn_reflns_av_R_equivalents 0.0296
_diffrn_reflns_av_sigmaI/netI 0.0222
_diffrn_reflns_limit_h_max 9
_diffrn_reflns_limit_h_min -9
_diffrn_reflns_limit_k_max 20
_diffrn_reflns_limit_k_min -20
_diffrn_reflns_limit_l_max 22
_diffrn_reflns_limit_l_min -22
_diffrn_reflns_number 54157
_diffrn_reflns_theta_full 26.15
_diffrn_reflns_theta_max 26.15
_diffrn_reflns_theta_min 2.31
_exptl_absorpt_coefficient_mu 3.543
_exptl_absorpt_correction_T_max 0.8427
_exptl_absorpt_correction_T_min 0.6010
_exptl_absorpt_correction_type multi-scan
_exptl_absorpt_process_details
; 
Sheldrick, G. M. (2012) SADABS. Bruker AXS Inc., Madison, Wisconsin, USA. 
;
_exptl_crystal_colour blue
_exptl_crystal_density_diffrn 2.175
_exptl_crystal_density_method 'not measured'
_exptl_crystal_description block
_exptl_crystal_F_000 1422
_exptl_crystal_size_max 0.16
_exptl_crystal_size_mid 0.13
_exptl_crystal_size_min 0.05
_refine_diff_density_max 1.439
_refine_diff_density_min -0.809
_refine_diff_density_rms 0.107
_refine_ls_extinction_method none
_refine_ls_goodness_of_fit_ref 1.037
_refine_ls_hydrogen_treatment mixed
_refine_ls_matrix_type full
_refine_ls_number_parameters 730
_refine_ls_number_reflns 8526
_refine_ls_number_restraints 10
_refine_ls_restrained_S_all 1.038
_refine_ls_R_factor_all 0.0344
_refine_ls_R_factor_gt 0.0298
_refine_ls_shift/su_max 0.043
_refine_ls_shift/su_mean 0.001
_refine_ls_structure_factor_coef Fsqd
_refine_ls_weighting_details 'calc w=1/[\s^2^(Fo^2^)+(0.0380P)^2^+6.9301P] where P=(Fo^2^+2Fc^2^)/3'
_refine_ls_weighting_scheme calc
_refine_ls_wR_factor_gt 0.0775
_refine_ls_wR_factor_ref 0.0797
_reflns_number_gt 7649
_reflns_number_total 8526
_reflns_threshold_expression >2sigma(I)
_cod_data_source_file ic502586a_si_002.cif
_cod_data_source_block bea289_fin
_cod_depositor_comments 'Adding full bibliography for 4342337--4342338.cif.'
_cod_original_cell_volume 2144.3(2)
_cod_original_formula_sum 'C30 H50 Cu14 O94.30'
_cod_database_code 4342337

loop_
_symmetry_equiv_pos_as_xyz
'x, y, z'
'-x, -y, -z'

loop_
_atom_site_label
_atom_site_type_symbol
_atom_site_fract_x
_atom_site_fract_y
_atom_site_fract_z
_atom_site_U_iso_or_equiv
_atom_site_adp_type
_atom_site_occupancy
_atom_site_symmetry_multiplicity
_atom_site_calc_flag
_atom_site_refinement_flags
_atom_site_disorder_assembly
_atom_site_disorder_group
Cu1 Cu -0.16887(5) 0.09179(2) 0.44251(2) 0.00801(9) Uani 1 1 d D . .
Cu2 Cu 0.05789(5) 0.79295(2) -0.23071(2) 0.00833(9) Uani 1 1 d . . .
Cu3 Cu 0.13519(5) 0.25568(3) 0.35972(2) 0.01112(9) Uani 1 1 d . . .
Cu4 Cu 0.09428(5) 0.11835(3) 0.70284(2) 0.00978(9) Uani 1 1 d . . .
Cu5 Cu 0.30298(5) 0.49281(3) 0.03805(2) 0.01171(9) Uani 1 1 d . . .
Cu6 Cu 0.24862(5) 0.87222(3) 0.02700(2) 0.01212(9) Uani 1 1 d . . .
Cu7 Cu 0.00145(5) 0.71548(3) 0.09675(2) 0.01223(9) Uani 1 1 d D . .
C1A C 0.2391(4) 0.9254(2) -0.23656(19) 0.0092(6) Uani 1 1 d . . .
C1B C 0.1005(4) 0.3460(2) 0.11472(19) 0.0084(6) Uani 1 1 d . . .
C1C C -0.0425(4) 0.0760(2) 0.58425(19) 0.0092(6) Uani 1 1 d . . .
C1D C -0.0926(4) 0.0883(2) 0.8509(2) 0.0106(6) Uani 1 1 d . . .
C1E C 0.3150(4) 0.6432(2) -0.10654(19) 0.0079(6) Uani 1 1 d . . .
C2A C 0.3187(4) 0.9003(2) -0.30627(19) 0.0091(6) Uani 1 1 d . . .
C2B C 0.0845(4) 0.3675(2) 0.19120(18) 0.0086(6) Uani 1 1 d . . .
C2C C -0.0094(4) 0.1718(2) 0.52015(19) 0.0093(6) Uani 1 1 d . . .
C2D C -0.0748(4) 0.1900(2) 0.81581(19) 0.0112(6) Uani 1 1 d . . .
C2E C 0.4153(4) 0.6633(2) -0.04702(19) 0.0090(6) Uani 1 1 d . . .
C3A C -0.3748(4) 0.0169(2) 0.38469(18) 0.0091(6) Uani 1 1 d . . .
C3B C 0.2620(4) 0.3792(2) 0.21144(19) 0.0093(6) Uani 1 1 d . . .
C3C C 0.1671(4) 0.1973(2) 0.52673(19) 0.0120(6) Uani 1 1 d . . .
C3D C 0.1145(4) 0.2051(2) 0.8031(2) 0.0131(6) Uani 1 1 d . . .
C3E C 0.2972(4) 0.7134(2) -0.00555(19) 0.0103(6) Uani 1 1 d . . .
O1A O 0.1260(3) 0.87473(14) -0.18975(13) 0.0110(4) Uani 1 1 d . . .
O1B O 0.0614(3) 0.27169(14) 0.12461(13) 0.0100(4) Uani 1 1 d . . .
O1C O -0.1094(3) 0.02787(14) 0.55855(13) 0.0096(4) Uani 1 1 d . . .
O1D O 0.1600(3) 0.95162(15) 0.07712(13) 0.0120(5) Uani 1 1 d . . .
O1E O 0.2455(3) 0.56881(14) -0.07544(13) 0.0090(4) Uani 1 1 d . . .
O2A O 0.2903(3) 0.98833(15) -0.22772(14) 0.0124(5) Uani 1 1 d . . .
O2B O 0.1504(3) 0.40584(14) 0.04522(13) 0.0088(4) Uani 1 1 d . . .
O2C O -0.0110(3) 0.04931(15) 0.65946(13) 0.0113(4) Uani 1 1 d . . .
O2D O -0.0367(3) 0.05101(15) 0.80631(13) 0.0123(5) Uani 1 1 d . . .
O2E O 0.3044(3) 0.69910(14) -0.17988(13) 0.0114(4) Uani 1 1 d . . .
O3A O 0.2036(3) 0.85610(14) -0.32637(13) 0.0097(4) Uani 1 1 d . . .
O3B O 0.0082(3) 0.30063(14) 0.25897(13) 0.0090(4) Uani 1 1 d . . .
O3C O -0.0287(3) 0.18159(14) 0.44069(13) 0.0104(4) Uani 1 1 d . . .
O3D O 0.1529(3) 0.77788(15) 0.12974(14) 0.0115(4) Uani 1 1 d . . .
O3E O 0.4688(3) 0.57938(14) 0.01656(13) 0.0096(4) Uani 1 1 d . . .
O4A O 0.4656(3) 0.84621(15) -0.27504(14) 0.0127(5) Uani 1 1 d . . .
H4A H 0.4407 0.8001 -0.2320 0.019 Uiso 1 1 calc R . .
O4B O -0.0021(3) 0.45201(14) 0.16761(13) 0.0105(4) Uani 1 1 d . . .
H4B H -0.1002 0.4494 0.1564 0.016 Uiso 1 1 calc R . .
O4C O -0.1232(3) 0.22856(15) 0.54294(15) 0.0163(5) Uani 1 1 d . . .
H4C H -0.0746 0.2734 0.5371 0.024 Uiso 1 1 calc R . .
O4D O -0.1345(3) 0.23274(16) 0.73456(14) 0.0177(5) Uani 1 1 d . . .
H4D H -0.2381 0.2279 0.7370 0.027 Uiso 1 1 calc R . .
O4E O 0.5462(3) 0.71274(15) -0.09248(14) 0.0103(4) Uani 1 1 d . . .
H4E H 0.555(5) 0.755(3) -0.084(2) 0.015 Uiso 1 1 d . . .
O5A O -0.4950(3) -0.02163(15) 0.38027(14) 0.0136(5) Uani 1 1 d . . .
O5B O 0.3544(3) 0.43281(15) 0.15497(13) 0.0117(5) Uani 1 1 d . . .
O5C O 0.2154(3) 0.18425(16) 0.59664(14) 0.0150(5) Uani 1 1 d . . .
O5D O 0.2007(3) 0.18105(16) 0.75384(15) 0.0166(5) Uani 1 1 d . . .
O5E O 0.1721(3) 0.67300(15) 0.03579(14) 0.0138(5) Uani 1 1 d . . .
O6A O -0.2911(3) -0.00591(14) 0.44904(13) 0.0117(4) Uani 1 1 d . . .
O6B O 0.3052(3) 0.33333(15) 0.28522(13) 0.0126(5) Uani 1 1 d . . .
O6C O 0.2529(3) 0.23368(16) 0.45935(14) 0.0162(5) Uani 1 1 d . . .
O6D O -0.1725(3) 0.76016(17) 0.15593(15) 0.0170(5) Uani 1 1 d . . .
O6E O 0.3405(3) 0.78780(16) -0.01674(15) 0.0171(5) Uani 1 1 d . . .
O7W O 0.0029(17) 0.3922(6) 0.3837(6) 0.099(4) Uani 0.50 1 d P . .
O1W O 0.2033(3) 0.13930(17) 0.32139(16) 0.0190(5) Uani 1 1 d . . .
H1W1 H 0.187(5) 0.083(3) 0.363(3) 0.028 Uiso 1 1 d . . .
H1W2 H 0.302(6) 0.145(3) 0.304(3) 0.028 Uiso 1 1 d . . .
O2W O -0.0021(3) 0.87151(17) -0.03743(15) 0.0160(5) Uani 1 1 d . . .
H2W1 H -0.051(6) 0.916(3) -0.042(3) 0.024 Uiso 1 1 d . . .
H2W2 H 0.026(5) 0.876(3) -0.082(3) 0.024 Uiso 1 1 d . . .
O3W O 0.3116(5) 0.9787(2) -0.07495(18) 0.0380(9) Uani 1 1 d . . .
H3W1 H 0.317(7) 0.981(4) -0.121(4) 0.057 Uiso 1 1 d . . .
H3W2 H 0.344(8) 1.012(4) -0.070(4) 0.057 Uiso 1 1 d . . .
O4W O 0.0297(4) 0.5831(2) 0.22167(19) 0.0357(7) Uani 1 1 d D . .
H4W1 H 0.1395(19) 0.575(2) 0.232(2) 0.054 Uiso 1 1 d D . .
H4W2 H 0.017(5) 0.5372(14) 0.209(2) 0.054 Uiso 1 1 d D . .
O5W O -0.1752(3) 0.67089(18) 0.06194(17) 0.0198(5) Uani 1 1 d . . .
H5W1 H -0.152(6) 0.641(3) 0.033(3) 0.030 Uiso 1 1 d . . .
H5W2 H -0.242(6) 0.640(3) 0.095(3) 0.030 Uiso 1 1 d . . .
O6W O -0.3898(3) 0.16542(19) 0.49279(19) 0.0311(7) Uani 1 1 d D . .
H6W1 H -0.464(3) 0.175(3) 0.4534(17) 0.047 Uiso 1 1 d D . .
H6W2 H -0.441(4) 0.1226(17) 0.5377(16) 0.047 Uiso 1 1 d D . .
O8W O 0.5320(5) 0.8802(2) 0.0602(3) 0.0406(8) Uani 1 1 d . . .
H8W1 H 0.540(11) 0.847(6) 0.106(7) 0.061 Uiso 1 1 d . . .
H8W2 H 0.506(10) 0.862(7) 0.114(7) 0.061 Uiso 1 1 d . . .
O9W O 0.3380(3) 0.1420(2) 0.0828(2) 0.0250(6) Uani 1 1 d . . .
H9W1 H 0.252(7) 0.157(4) 0.074(3) 0.037 Uiso 1 1 d . . .
H9W2 H 0.342(6) 0.093(4) 0.129(3) 0.037 Uiso 1 1 d . . .
O10W O 0.6594(4) 0.0002(2) 0.75892(18) 0.0253(6) Uani 1 1 d . . .
H101 H 0.760(7) -0.002(3) 0.743(3) 0.038 Uiso 1 1 d . . .
H102 H 0.594(6) -0.008(3) 0.728(3) 0.038 Uiso 1 1 d . . .
O11W O -0.3483(4) 0.3881(2) 0.2908(2) 0.0438(8) Uani 1 1 d . . .
O12W O -0.4106(4) 0.5645(2) 0.15918(18) 0.0297(6) Uani 1 1 d . . .
O13W O 0.4241(5) 0.8352(3) 0.2487(3) 0.0601(12) Uani 1 1 d . . .
H131 H 0.511(10) 0.819(5) 0.268(5) 0.090 Uiso 1 1 d . . .
H132 H 0.418(9) 0.892(5) 0.247(5) 0.090 Uiso 1 1 d . . .
O14W O -0.6466(7) 0.6173(4) 0.2454(4) 0.0756(19) Uani 0.75 1 d P . .
O15W O 0.0585(13) 0.6059(5) 0.4587(7) 0.128(4) Uani 0.70 1 d P . .
O16W O -0.401(3) 0.4227(17) 0.6074(15) 0.077(6) Uiso 0.20 1 d P . .
O17W O -0.543(5) 0.386(3) 0.632(2) 0.049(9) Uiso 0.10 1 d P A 1
O18W O -0.736(2) 0.4885(11) 0.4010(10) 0.145(5) Uiso 0.50 1 d P . .
O19W O -0.1869(16) 0.5815(7) 0.3627(5) 0.086(3) Uani 0.50 1 d P . .
O20W O -0.102(3) 0.5536(18) 0.3785(16) 0.014(5) Uiso 0.10 1 d P B 2
O21W O -0.5222(17) 0.2893(8) 0.5897(8) 0.240(9) Uani 0.75 1 d P . .
O22W O -0.614(4) 0.3348(19) 0.5714(18) 0.107(8) Uiso 0.25 1 d P C 3
O23W O -0.423(2) 0.4176(9) 0.4390(8) 0.044(3) Uani 0.25 1 d P . .
O24W O -0.500(3) 0.4210(15) 0.4942(14) 0.013(5) Uiso 0.10 1 d P D 4
O25W O -0.507(3) 0.3211(15) 0.4124(13) 0.064(5) Uiso 0.20 1 d P . .
O26W O -0.534(3) 0.6905(16) 0.2007(15) 0.046(5) Uiso 0.15 1 d P . .
O27W O -0.321(5) 0.425(2) 0.424(2) 0.040(8) Uiso 0.10 1 d P D .

loop_
_atom_site_aniso_label
_atom_site_aniso_U_11
_atom_site_aniso_U_22
_atom_site_aniso_U_33
_atom_site_aniso_U_23
_atom_site_aniso_U_13
_atom_site_aniso_U_12
Cu1 0.01082(18) 0.00838(18) 0.00439(18) -0.00170(14) -0.00048(13) -0.00409(14)
Cu2 0.01084(18) 0.00724(18) 0.00661(18) -0.00235(14) 0.00195(14) -0.00485(14)
Cu3 0.01124(19) 0.0140(2) 0.00450(18) 0.00051(15) -0.00102(14) -0.00660(15)
Cu4 0.01422(19) 0.01078(18) 0.00619(18) -0.00493(15) 0.00104(14) -0.00459(15)
Cu5 0.01308(19) 0.0135(2) 0.00550(18) 0.00052(15) -0.00188(14) -0.00954(15)
Cu6 0.0158(2) 0.01186(19) 0.0114(2) -0.00757(16) 0.00491(15) -0.00559(15)
Cu7 0.01135(19) 0.0162(2) 0.0154(2) -0.01250(17) 0.00369(15) -0.00553(15)
C1A 0.0076(14) 0.0097(14) 0.0078(14) -0.0012(12) -0.0023(11) -0.0002(11)
C1B 0.0048(13) 0.0106(15) 0.0093(15) -0.0037(12) -0.0012(11) -0.0004(11)
C1C 0.0085(14) 0.0102(15) 0.0093(15) -0.0049(12) 0.0031(11) -0.0014(11)
C1D 0.0107(15) 0.0106(15) 0.0120(15) -0.0058(13) -0.0027(12) -0.0014(12)
C1E 0.0056(13) 0.0079(14) 0.0087(15) -0.0029(12) 0.0005(11) 0.0016(11)
C2A 0.0076(14) 0.0104(14) 0.0082(15) -0.0026(12) -0.0003(11) -0.0037(11)
C2B 0.0099(14) 0.0088(14) 0.0064(14) -0.0023(12) -0.0010(11) -0.0028(12)
C2C 0.0121(15) 0.0085(14) 0.0059(14) -0.0015(12) 0.0000(11) -0.0021(12)
C2D 0.0165(16) 0.0091(15) 0.0094(15) -0.0046(12) -0.0012(12) -0.0031(12)
C2E 0.0079(14) 0.0082(14) 0.0087(15) -0.0016(12) 0.0004(11) -0.0016(11)
C3A 0.0116(15) 0.0093(14) 0.0066(14) -0.0037(12) 0.0024(11) -0.0033(12)
C3B 0.0106(15) 0.0068(14) 0.0112(15) -0.0044(12) -0.0004(12) -0.0024(12)
C3C 0.0166(16) 0.0108(15) 0.0078(15) -0.0023(12) -0.0019(12) -0.0042(12)
C3D 0.0176(16) 0.0109(15) 0.0098(15) -0.0036(13) 0.0023(12) -0.0041(13)
C3E 0.0099(15) 0.0127(15) 0.0086(15) -0.0049(12) -0.0011(12) -0.0010(12)
O1A 0.0139(11) 0.0093(10) 0.0106(11) -0.0049(9) 0.0044(9) -0.0063(9)
O1B 0.0112(11) 0.0103(11) 0.0092(11) -0.0047(9) 0.0028(8) -0.0051(8)
O1C 0.0134(11) 0.0093(10) 0.0072(10) -0.0039(9) -0.0014(8) -0.0039(8)
O1D 0.0170(11) 0.0107(11) 0.0085(11) -0.0043(9) 0.0022(9) -0.0037(9)
O1E 0.0108(10) 0.0069(10) 0.0079(10) -0.0012(8) -0.0016(8) -0.0031(8)
O2A 0.0154(11) 0.0112(11) 0.0121(11) -0.0057(9) 0.0019(9) -0.0068(9)
O2B 0.0101(10) 0.0097(10) 0.0049(10) -0.0010(9) 0.0008(8) -0.0047(8)
O2C 0.0165(11) 0.0115(11) 0.0057(11) -0.0026(9) -0.0013(8) -0.0047(9)
O2D 0.0165(11) 0.0130(11) 0.0093(11) -0.0066(9) 0.0014(9) -0.0032(9)
O2E 0.0109(11) 0.0099(11) 0.0093(11) 0.0000(9) -0.0018(8) -0.0017(8)
O3A 0.0116(11) 0.0116(11) 0.0065(10) -0.0034(9) 0.0003(8) -0.0071(9)
O3B 0.0117(10) 0.0081(10) 0.0053(10) -0.0005(8) 0.0008(8) -0.0055(8)
O3C 0.0130(11) 0.0118(11) 0.0058(10) -0.0025(9) -0.0006(8) -0.0055(9)
O3D 0.0137(11) 0.0111(11) 0.0117(11) -0.0067(9) 0.0012(9) -0.0032(9)
O3E 0.0102(10) 0.0070(10) 0.0097(11) -0.0015(9) -0.0022(8) -0.0016(8)
O4A 0.0095(11) 0.0113(11) 0.0123(11) -0.0003(9) 0.0003(8) -0.0030(9)
O4B 0.0105(11) 0.0095(11) 0.0126(11) -0.0054(9) -0.0028(8) -0.0004(8)
O4C 0.0213(12) 0.0108(11) 0.0188(12) -0.0090(10) 0.0044(10) -0.0019(9)
O4D 0.0280(13) 0.0145(12) 0.0088(11) -0.0019(9) -0.0061(10) -0.0039(10)
O4E 0.0092(11) 0.0082(11) 0.0141(11) -0.0054(9) 0.0033(8) -0.0039(9)
O5A 0.0144(11) 0.0156(12) 0.0103(11) -0.0039(9) 0.0004(9) -0.0084(9)
O5B 0.0109(11) 0.0135(11) 0.0088(11) -0.0021(9) -0.0013(8) -0.0060(9)
O5C 0.0187(12) 0.0176(12) 0.0091(11) -0.0044(9) -0.0012(9) -0.0093(10)
O5D 0.0185(12) 0.0211(13) 0.0166(12) -0.0138(11) 0.0074(10) -0.0097(10)
O5E 0.0130(11) 0.0159(12) 0.0165(12) -0.0109(10) 0.0058(9) -0.0059(9)
O6A 0.0164(11) 0.0103(11) 0.0075(11) -0.0022(9) 0.0000(9) -0.0063(9)
O6B 0.0120(11) 0.0140(11) 0.0080(11) -0.0002(9) -0.0029(8) -0.0057(9)
O6C 0.0166(12) 0.0209(12) 0.0074(11) -0.0009(10) -0.0008(9) -0.0112(10)
O6D 0.0153(12) 0.0245(13) 0.0205(13) -0.0179(11) 0.0048(9) -0.0079(10)
O6E 0.0162(12) 0.0165(12) 0.0247(13) -0.0148(11) 0.0085(10) -0.0074(10)
O7W 0.190(12) 0.036(5) 0.057(6) -0.017(4) 0.006(6) 0.028(6)
O1W 0.0170(13) 0.0118(12) 0.0205(13) -0.0011(10) 0.0065(10) -0.0017(10)
O2W 0.0227(13) 0.0143(12) 0.0097(12) -0.0050(10) 0.0016(10) 0.0015(10)
O3W 0.079(2) 0.0304(17) 0.0118(13) -0.0120(13) 0.0142(14) -0.0384(16)
O4W 0.057(2) 0.0228(15) 0.0328(16) -0.0146(13) -0.0106(14) -0.0057(14)
O5W 0.0198(13) 0.0294(15) 0.0203(13) -0.0195(12) 0.0075(10) -0.0124(11)
O6W 0.0216(14) 0.0216(14) 0.0336(16) 0.0014(12) 0.0083(12) -0.0013(11)
O8W 0.0344(18) 0.0293(18) 0.059(2) -0.0179(17) -0.0133(18) -0.0038(14)
O9W 0.0155(13) 0.0250(15) 0.0411(17) -0.0205(14) 0.0045(12) -0.0062(11)
O10W 0.0162(13) 0.0357(16) 0.0262(15) -0.0142(13) -0.0026(11) -0.0071(12)
O11W 0.0421(19) 0.057(2) 0.047(2) -0.0364(18) -0.0085(15) 0.0047(16)
O12W 0.0297(15) 0.0357(16) 0.0293(15) -0.0179(13) 0.0034(12) -0.0146(13)
O13W 0.0306(19) 0.041(2) 0.106(4) -0.028(2) -0.016(2) 0.0009(16)
O14W 0.064(4) 0.093(5) 0.095(5) -0.070(4) -0.013(3) 0.036(3)
O15W 0.162(9) 0.045(4) 0.185(10) -0.063(5) 0.051(7) -0.040(5)
O19W 0.146(10) 0.060(6) 0.041(5) -0.020(4) 0.018(6) 0.015(6)
O21W 0.236(12) 0.130(8) 0.232(13) 0.085(8) -0.203(11) -0.115(9)
O23W 0.061(10) 0.044(8) 0.043(8) -0.037(7) 0.021(7) -0.020(7)

loop_
_atom_type_symbol
_atom_type_description
_atom_type_scat_dispersion_real
_atom_type_scat_dispersion_imag
_atom_type_scat_source
C C 0.0033 0.0016 'International Tables Vol C Tables 4.2.6.8 and 6.1.1.4'
H H 0.0000 0.0000 'International Tables Vol C Tables 4.2.6.8 and 6.1.1.4'
O O 0.0106 0.0060 'International Tables Vol C Tables 4.2.6.8 and 6.1.1.4'
Cu Cu 0.3201 1.2651 'International Tables Vol C Tables 4.2.6.8 and 6.1.1.4'

loop_
_geom_angle_atom_site_label_1
_geom_angle_atom_site_label_2
_geom_angle_atom_site_label_3
_geom_angle
_geom_angle_site_symmetry_1
_geom_angle_site_symmetry_3
O3A Cu1 O6A 85.70(9) 2_565 .
O3A Cu1 O1C 172.14(9) 2_565 .
O6A Cu1 O1C 92.54(9) . .
O3A Cu1 O3C 97.24(9) 2_565 .
O6A Cu1 O3C 174.56(9) . .
O1C Cu1 O3C 83.93(9) . .
O3A Cu1 O6W 101.99(10) 2_565 .
O6A Cu1 O6W 98.45(10) . .
O1C Cu1 O6W 85.85(10) . .
O3C Cu1 O6W 85.45(10) . .
O3A Cu2 O1B 171.50(9) . 2_565
O3A Cu2 O1A 84.67(9) . .
O1B Cu2 O1A 89.67(9) 2_565 .
O3A Cu2 O3B 100.18(9) . 2_565
O1B Cu2 O3B 84.99(9) 2_565 2_565
O1A Cu2 O3B 173.42(9) . 2_565
O3A Cu2 O2E 83.21(8) . .
O1B Cu2 O2E 90.49(8) 2_565 .
O1A Cu2 O2E 90.35(9) . .
O3B Cu2 O2E 85.85(8) 2_565 .
O3C Cu3 O3B 99.44(9) . .
O3C Cu3 O6B 175.19(9) . .
O3B Cu3 O6B 84.28(9) . .
O3C Cu3 O6C 83.59(9) . .
O3B Cu3 O6C 168.95(10) . .
O6B Cu3 O6C 92.19(9) . .
O3C Cu3 O1W 88.00(9) . .
O3B Cu3 O1W 81.05(9) . .
O6B Cu3 O1W 95.61(9) . .
O6C Cu3 O1W 109.76(10) . .
O2C Cu4 O5C 92.48(9) . .
O2C Cu4 O5D 176.16(10) . .
O5C Cu4 O5D 90.72(10) . .
O2C Cu4 O2D 84.72(9) . .
O5C Cu4 O2D 176.89(9) . .
O5D Cu4 O2D 92.13(9) . .
O1E Cu5 O5B 171.13(9) . .
O1E Cu5 O2B 90.77(9) . .
O5B Cu5 O2B 94.97(9) . .
O1E Cu5 O3E 84.24(9) . .
O5B Cu5 O3E 90.74(9) . .
O2B Cu5 O3E 172.03(9) . .
O6E Cu6 O1D 176.74(10) . .
O6E Cu6 O3D 93.03(10) . .
O1D Cu6 O3D 84.39(9) . .
O6E Cu6 O3W 94.46(12) . .
O1D Cu6 O3W 88.30(12) . .
O3D Cu6 O3W 170.67(14) . .
O6E Cu6 O2W 84.36(10) . .
O1D Cu6 O2W 97.45(9) . .
O3D Cu6 O2W 86.27(9) . .
O3W Cu6 O2W 88.94(12) . .
O6E Cu6 O8W 87.37(12) . .
O1D Cu6 O8W 91.34(12) . .
O3D Cu6 O8W 104.59(11) . .
O3W Cu6 O8W 81.33(15) . .
O2W Cu6 O8W 166.70(12) . .
O5W Cu7 O3D 170.10(11) . .
O5W Cu7 O5E 92.06(10) . .
O3D Cu7 O5E 95.82(9) . .
O5W Cu7 O6D 87.46(10) . .
O3D Cu7 O6D 84.53(9) . .
O5E Cu7 O6D 178.79(11) . .
O5W Cu7 O4W 92.36(11) . .
O3D Cu7 O4W 93.23(10) . .
O5E Cu7 O4W 92.78(11) . .
O6D Cu7 O4W 88.35(11) . .
O2A C1A O1A 125.1(3) . .
O2A C1A C2A 120.3(3) . .
O1A C1A C2A 114.6(3) . .
O1B C1B O2B 123.6(3) . .
O1B C1B C2B 118.5(3) . .
O2B C1B C2B 117.9(3) . .
O2C C1C O1C 122.3(3) . .
O2C C1C C2C 120.5(3) . .
O1C C1C C2C 117.2(3) . .
O2D C1D O1D 124.0(3) . 2_566
O2D C1D C2D 117.7(3) . .
O1D C1D C2D 118.3(3) 2_566 .
O2E C1E O1E 123.8(3) . .
O2E C1E C2E 119.1(3) . .
O1E C1E C2E 117.1(3) . .
O3A C2A O4A 112.2(2) . .
O3A C2A C3A 110.6(2) . 2_565
O4A C2A C3A 106.3(2) . 2_565
O3A C2A C1A 109.0(2) . .
O4A C2A C1A 107.1(2) . .
C3A C2A C1A 111.6(2) 2_565 .
O3B C2B O4B 113.0(2) . .
O3B C2B C1B 110.6(2) . .
O4B C2B C1B 108.4(2) . .
O3B C2B C3B 110.9(2) . .
O4B C2B C3B 105.3(2) . .
C1B C2B C3B 108.4(2) . .
O3C C2C O4C 113.0(2) . .
O3C C2C C1C 110.0(2) . .
O4C C2C C1C 106.3(2) . .
O3C C2C C3C 110.1(2) . .
O4C C2C C3C 105.6(2) . .
C1C C2C C3C 111.7(2) . .
O3D C2D O4D 113.7(3) 2_566 .
O3D C2D C3D 111.6(3) 2_566 .
O4D C2D C3D 104.4(3) . .
O3D C2D C1D 110.5(3) 2_566 .
O4D C2D C1D 109.1(2) . .
C3D C2D C1D 107.1(3) . .
O4E C2E O3E 112.5(2) . .
O4E C2E C1E 108.3(2) . .
O3E C2E C1E 106.3(2) . .
O4E C2E C3E 111.9(3) . .
O3E C2E C3E 108.3(2) . .
C1E C2E C3E 109.3(2) . .
O5A C3A O6A 125.5(3) . .
O5A C3A C2A 118.4(3) . 2_565
O6A C3A C2A 116.0(3) . 2_565
O5B C3B O6B 123.4(3) . .
O5B C3B C2B 119.6(3) . .
O6B C3B C2B 117.1(3) . .
O5C C3C O6C 123.4(3) . .
O5C C3C C2C 119.9(3) . .
O6C C3C C2C 116.6(3) . .
O5D C3D O6D 124.0(3) . 2_566
O5D C3D C2D 118.6(3) . .
O6D C3D C2D 117.4(3) 2_566 .
O6E C3E O5E 128.4(3) . .
O6E C3E C2E 116.0(3) . .
O5E C3E C2E 115.6(3) . .
C1A O1A Cu2 113.54(19) . .
C1B O1B Cu2 112.90(19) . 2_565
C1C O1C Cu1 113.0(2) . .
C1D O1D Cu6 113.7(2) 2_566 .
C1E O1E Cu5 113.09(19) . .
C1B O2B Cu5 121.67(19) . .
C1C O2C Cu4 124.5(2) . .
C1D O2D Cu4 119.3(2) . .
C1E O2E Cu2 122.72(19) . .
C2A O3A Cu1 112.43(18) . 2_565
C2A O3A Cu2 110.42(17) . .
Cu1 O3A Cu2 131.39(12) 2_565 .
C2B O3B Cu3 112.97(18) . .
C2B O3B Cu2 111.63(17) . 2_565
Cu3 O3B Cu2 114.15(10) . 2_565
C2C O3C Cu3 112.74(18) . .
C2C O3C Cu1 111.08(18) . .
Cu3 O3C Cu1 133.32(11) . .
C2D O3D Cu7 112.19(18) 2_566 .
C2D O3D Cu6 112.94(19) 2_566 .
Cu7 O3D Cu6 107.77(10) . .
C2E O3E Cu5 109.77(17) . .
C2A O4A H4A 109.5 . .
C2B O4B H4B 109.5 . .
C2C O4C H4C 109.5 . .
C2D O4D H4D 109.5 . .
C2E O4E H4E 113(3) . .
C3B O5B Cu5 124.2(2) . .
C3C O5C Cu4 124.2(2) . .
C3D O5D Cu4 118.6(2) . .
C3E O5E Cu7 126.3(2) . .
C3A O6A Cu1 111.56(19) . .
C3B O6B Cu3 114.3(2) . .
C3C O6C Cu3 113.9(2) . .
C3D O6D Cu7 113.3(2) 2_566 .
C3E O6E Cu6 132.3(2) . .
Cu3 O1W H1W1 116(3) . .
Cu3 O1W H1W2 105(3) . .
H1W1 O1W H1W2 111(4) . .
Cu6 O2W H2W1 102(3) . .
Cu6 O2W H2W2 106(3) . .
H2W1 O2W H2W2 108(5) . .
Cu6 O3W H3W1 124(4) . .
Cu6 O3W H3W2 118(5) . .
H3W1 O3W H3W2 117(7) . .
Cu7 O4W H4W1 106(2) . .
Cu7 O4W H4W2 107(2) . .
H4W1 O4W H4W2 101(2) . .
Cu7 O5W H5W1 120(3) . .
Cu7 O5W H5W2 121(3) . .
H5W1 O5W H5W2 99(4) . .
Cu1 O6W H6W1 97.0(19) . .
Cu1 O6W H6W2 107(2) . .
H6W1 O6W H6W2 99(2) . .
Cu6 O8W H8W1 106(7) . .
Cu6 O8W H8W2 94(6) . .
H8W1 O8W H8W2 29(8) . .
H9W1 O9W H9W2 110(5) . .
H101 O10W H102 112(5) . .
H131 O13W H132 98(7) . .
O27W O23W O24W 131(3) . .
O23W O24W O27W 20.5(14) . .
O23W O27W O24W 28(2) . .

loop_
_geom_bond_atom_site_label_1
_geom_bond_atom_site_label_2
_geom_bond_distance
_geom_bond_site_symmetry_2
Cu1 O3A 1.895(2) 2_565
Cu1 O6A 1.940(2) .
Cu1 O1C 1.944(2) .
Cu1 O3C 1.947(2) .
Cu1 O6W 2.405(3) .
Cu2 O3A 1.923(2) .
Cu2 O1B 1.936(2) 2_565
Cu2 O1A 1.948(2) .
Cu2 O3B 1.971(2) 2_565
Cu2 O2E 2.388(2) .
Cu3 O3C 1.939(2) .
Cu3 O3B 1.954(2) .
Cu3 O6B 1.954(2) .
Cu3 O6C 1.958(2) .
Cu3 O1W 2.340(3) .
Cu4 O2C 1.931(2) .
Cu4 O5C 1.948(2) .
Cu4 O5D 1.949(2) .
Cu4 O2D 1.960(2) .
Cu5 O1E 1.927(2) .
Cu5 O5B 1.937(2) .
Cu5 O2B 1.944(2) .
Cu5 O3E 1.950(2) .
Cu6 O6E 1.958(2) .
Cu6 O1D 1.959(2) .
Cu6 O3D 1.970(2) .
Cu6 O3W 1.973(3) .
Cu6 O2W 2.407(3) .
Cu6 O8W 2.433(3) .
Cu7 O5W 1.927(3) .
Cu7 O3D 1.953(2) .
Cu7 O5E 1.954(2) .
Cu7 O6D 1.971(2) .
Cu7 O4W 2.361(3) .
C1A O2A 1.241(4) .
C1A O1A 1.278(4) .
C1A C2A 1.552(4) .
C1B O1B 1.244(4) .
C1B O2B 1.263(4) .
C1B C2B 1.549(4) .
C1C O2C 1.254(4) .
C1C O1C 1.262(4) .
C1C C2C 1.537(4) .
C1D O2D 1.246(4) .
C1D O1D 1.257(4) 2_566
C1D C2D 1.550(4) .
C1E O2E 1.233(4) .
C1E O1E 1.280(4) .
C1E C2E 1.549(4) .
C2A O3A 1.396(4) .
C2A O4A 1.413(4) .
C2A C3A 1.544(4) 2_565
C2B O3B 1.378(4) .
C2B O4B 1.417(4) .
C2B C3B 1.552(4) .
C2C O3C 1.374(4) .
C2C O4C 1.423(4) .
C2C C3C 1.547(4) .
C2D O3D 1.386(4) 2_566
C2D O4D 1.409(4) .
C2D C3D 1.547(4) .
C2E O4E 1.369(4) .
C2E O3E 1.420(4) .
C2E C3E 1.559(4) .
C3A O5A 1.236(4) .
C3A O6A 1.271(4) .
C3A C2A 1.544(4) 2_565
C3B O5B 1.253(4) .
C3B O6B 1.257(4) .
C3C O5C 1.257(4) .
C3C O6C 1.258(4) .
C3D O5D 1.253(4) .
C3D O6D 1.254(4) 2_566
C3E O6E 1.250(4) .
C3E O5E 1.254(4) .
O1B Cu2 1.936(2) 2_565
O1D C1D 1.257(4) 2_566
O3A Cu1 1.895(2) 2_565
O3B Cu2 1.971(2) 2_565
O3D C2D 1.386(4) 2_566
O4A H4A 0.8400 .
O4B H4B 0.8400 .
O4C H4C 0.8400 .
O4D H4D 0.8400 .
O4E H4E 0.80(4) .
O6D C3D 1.254(4) 2_566
O1W H1W1 0.92(5) .
O1W H1W2 0.82(5) .
O2W H2W1 0.78(5) .
O2W H2W2 0.78(5) .
O3W H3W1 0.80(6) .
O3W H3W2 0.67(6) .
O4W H4W1 0.903(10) .
O4W H4W2 0.903(10) .
O5W H5W1 0.87(5) .
O5W H5W2 0.79(5) .
O6W H6W1 0.909(10) .
O6W H6W2 0.905(10) .
O8W H8W1 0.76(11) .
O8W H8W2 0.87(10) .
O9W H9W1 0.72(5) .
O9W H9W2 0.87(5) .
O10W H101 0.84(5) .
O10W H102 0.84(5) .
O13W H131 0.78(8) .
O13W H132 0.93(8) .
O14W O26W 1.47(2) .
O16W O17W 1.30(4) .
O19W O20W 0.79(2) .
O21W O22W 0.98(3) .
O23W O27W 0.84(3) .
O23W O24W 1.14(3) .
O24W O27W 1.81(4) .

loop_
_geom_hbond_atom_site_label_D
_geom_hbond_atom_site_label_H
_geom_hbond_atom_site_label_A
_geom_hbond_distance_DH
_geom_hbond_distance_HA
_geom_hbond_distance_DA
_geom_hbond_angle_DHA
_geom_hbond_site_symmetry_A
O4B H4B O1E 0.84 2.07 2.799(3) 144.9 2_565
O4C H4C O15W 0.84 2.07 2.853(7) 154.9 2_566
O4C H4C O7W 0.84 2.64 3.126(10) 118.0 .
O4A H4A O2E 0.84 1.93 2.675(3) 148.0 .
O4A H4A O4E 0.84 2.44 3.115(3) 137.3 .
O4D H4D O13W 0.84 1.85 2.622(5) 153.0 2_566
O4D H4D O26W 0.84 2.64 3.20(2) 125.0 2_466
O4E H4E O9W 0.80(4) 2.01(4) 2.762(4) 159(4) 2_665
O4E H4E O6E 0.80(4) 2.19(4) 2.622(3) 115(3) .
O1W H1W1 O1C 0.92(5) 1.89(5) 2.797(3) 169(4) 2_556
O1W H1W2 O4A 0.82(5) 1.90(5) 2.720(3) 175(4) 2_665
O6W H6W1 O6C 0.909(10) 2.41(2) 3.001(4) 123(2) 1_455
O6W H6W2 O5A 0.905(10) 1.764(14) 2.651(4) 166(3) 2_456
O8W H8W2 O13W 0.87(10) 2.29(10) 3.164(7) 172(8) .
O8W H8W1 O26W 0.76(11) 2.51(11) 3.12(2) 138(9) 1_655
O8W H8W1 O26W 0.76(11) 2.51(11) 3.12(2) 138(9) 1_655
O8W H8W2 O13W 0.87(10) 2.29(10) 3.164(7) 172(8) .
O8W H8W1 O6D 0.76(11) 2.62(8) 3.065(4) 120(8) 1_655
O3W H3W2 O8W 0.67(6) 2.22(6) 2.895(4) 176(7) 2_675
O3W H3W1 O2A 0.80(6) 1.89(6) 2.677(4) 170(6) .
O2W H2W2 O1A 0.78(5) 2.03(5) 2.801(3) 171(5) .
O2W H2W1 O1D 0.78(5) 2.14(5) 2.916(3) 169(4) 2_575
O4W H4W2 O4B 0.903(10) 1.900(12) 2.796(4) 172(3) .
O4W H4W1 O14W 0.903(10) 1.99(2) 2.821(7) 152(3) 1_655
O5W H5W2 O12W 0.79(5) 1.88(5) 2.665(4) 172(5) .
O5W H5W1 O2B 0.87(5) 1.87(5) 2.719(3) 165(4) 2_565
O5W H5W1 O1B 0.87(5) 2.60(5) 3.108(3) 119(4) 2_565
O9W H9W2 O10W 0.87(5) 1.92(5) 2.778(4) 170(5) 2_656
O9W H9W1 O2W 0.72(5) 2.32(5) 2.940(4) 145(5) 2_565
O10W H102 O5A 0.84(5) 2.00(5) 2.779(4) 154(5) 2_556
O10W H102 O2A 0.84(5) 2.50(5) 2.976(4) 117(4) 1_546
O10W H101 O2C 0.84(5) 2.25(5) 3.027(4) 155(5) 1_655
O10W H101 O2D 0.84(5) 2.49(5) 2.962(4) 117(4) 1_655
O13W H131 O5D 0.78(8) 2.32(8) 3.003(4) 147(8) 2_666
O13W H131 O21W 0.78(8) 2.38(8) 2.841(10) 119(7) 2_566

loop_
_geom_torsion_atom_site_label_1
_geom_torsion_atom_site_label_2
_geom_torsion_atom_site_label_3
_geom_torsion_atom_site_label_4
_geom_torsion
_geom_torsion_site_symmetry_1
_geom_torsion_site_symmetry_4
O2A C1A C2A O3A -155.9(3) . .
O1A C1A C2A O3A 26.6(3) . .
O2A C1A C2A O4A 82.4(3) . .
O1A C1A C2A O4A -95.0(3) . .
O2A C1A C2A C3A -33.5(4) . 2_565
O1A C1A C2A C3A 149.1(3) . 2_565
O1B C1B C2B O3B -6.9(4) . .
O2B C1B C2B O3B 172.0(2) . .
O1B C1B C2B O4B -131.3(3) . .
O2B C1B C2B O4B 47.6(3) . .
O1B C1B C2B C3B 114.9(3) . .
O2B C1B C2B C3B -66.2(3) . .
O2C C1C C2C O3C 170.8(3) . .
O1C C1C C2C O3C -12.5(4) . .
O2C C1C C2C O4C -66.5(3) . .
O1C C1C C2C O4C 110.1(3) . .
O2C C1C C2C C3C 48.2(4) . .
O1C C1C C2C C3C -135.2(3) . .
O2D C1D C2D O3D 175.9(3) . 2_566
O1D C1D C2D O3D -5.1(4) 2_566 2_566
O2D C1D C2D O4D 50.2(4) . .
O1D C1D C2D O4D -130.8(3) 2_566 .
O2D C1D C2D C3D -62.3(4) . .
O1D C1D C2D C3D 116.6(3) 2_566 .
O2E C1E C2E O4E -33.7(4) . .
O1E C1E C2E O4E 147.2(3) . .
O2E C1E C2E O3E -154.8(3) . .
O1E C1E C2E O3E 26.1(3) . .
O2E C1E C2E C3E 88.5(3) . .
O1E C1E C2E C3E -90.6(3) . .
O3B C2B C3B O5B 174.9(3) . .
O4B C2B C3B O5B -62.6(3) . .
C1B C2B C3B O5B 53.2(4) . .
O3B C2B C3B O6B -5.2(4) . .
O4B C2B C3B O6B 117.3(3) . .
C1B C2B C3B O6B -126.8(3) . .
O3C C2C C3C O5C -172.8(3) . .
O4C C2C C3C O5C 64.8(4) . .
C1C C2C C3C O5C -50.3(4) . .
O3C C2C C3C O6C 9.7(4) . .
O4C C2C C3C O6C -112.6(3) . .
C1C C2C C3C O6C 132.3(3) . .
O3D C2D C3D O5D -178.5(3) 2_566 .
O4D C2D C3D O5D -55.2(4) . .
C1D C2D C3D O5D 60.5(4) . .
O3D C2D C3D O6D 2.5(4) 2_566 2_566
O4D C2D C3D O6D 125.8(3) . 2_566
C1D C2D C3D O6D -118.5(3) . 2_566
O4E C2E C3E O6E -2.4(4) . .
O3E C2E C3E O6E 122.2(3) . .
C1E C2E C3E O6E -122.4(3) . .
O4E C2E C3E O5E 178.6(3) . .
O3E C2E C3E O5E -56.8(3) . .
C1E C2E C3E O5E 58.6(3) . .
O2A C1A O1A Cu2 172.6(2) . .
C2A C1A O1A Cu2 -10.1(3) . .
O3A Cu2 O1A C1A -5.3(2) . .
O1B Cu2 O1A C1A 168.3(2) 2_565 .
O2E Cu2 O1A C1A 77.8(2) . .
O2B C1B O1B Cu2 -166.3(2) . 2_565
C2B C1B O1B Cu2 12.5(3) . 2_565
O2C C1C O1C Cu1 172.7(2) . .
C2C C1C O1C Cu1 -3.9(3) . .
O6A Cu1 O1C C1C -171.0(2) . .
O3C Cu1 O1C C1C 13.2(2) . .
O6W Cu1 O1C C1C -72.7(2) . .
O3D Cu6 O1D C1D 3.0(2) . 2_566
O3W Cu6 O1D C1D 177.2(2) . 2_566
O2W Cu6 O1D C1D 88.5(2) . 2_566
O8W Cu6 O1D C1D -101.5(2) . 2_566
O2E C1E O1E Cu5 174.9(2) . .
C2E C1E O1E Cu5 -6.0(3) . .
O2B Cu5 O1E C1E 175.6(2) . .
O3E Cu5 O1E C1E -10.6(2) . .
O1B C1B O2B Cu5 -150.7(2) . .
C2B C1B O2B Cu5 30.5(3) . .
O1E Cu5 O2B C1B -162.7(2) . .
O5B Cu5 O2B C1B 10.5(2) . .
O1C C1C O2C Cu4 178.9(2) . .
C2C C1C O2C Cu4 -4.6(4) . .
O5C Cu4 O2C C1C -28.6(2) . .
O2D Cu4 O2C C1C 150.1(2) . .
O1D C1D O2D Cu4 -171.0(2) 2_566 .
C2D C1D O2D Cu4 7.9(4) . .
O2C Cu4 O2D C1D -145.0(2) . .
O5D Cu4 O2D C1D 37.2(2) . .
O1E C1E O2E Cu2 75.3(3) . .
C2E C1E O2E Cu2 -103.7(3) . .
O3A Cu2 O2E C1E 167.6(2) . .
O1B Cu2 O2E C1E -6.7(2) 2_565 .
O1A Cu2 O2E C1E 83.0(2) . .
O3B Cu2 O2E C1E -91.6(2) 2_565 .
O4A C2A O3A Cu1 -114.5(2) . 2_565
C3A C2A O3A Cu1 3.9(3) 2_565 2_565
C1A C2A O3A Cu1 127.0(2) . 2_565
O4A C2A O3A Cu2 89.0(2) . .
C3A C2A O3A Cu2 -152.54(19) 2_565 .
C1A C2A O3A Cu2 -29.4(3) . .
O1A Cu2 O3A C2A 20.59(19) . .
O3B Cu2 O3A C2A -154.92(19) 2_565 .
O2E Cu2 O3A C2A -70.39(19) . .
O1A Cu2 O3A Cu1 -129.94(16) . 2_565
O3B Cu2 O3A Cu1 54.55(17) 2_565 2_565
O2E Cu2 O3A Cu1 139.07(16) . 2_565
O4B C2B O3B Cu3 -110.3(2) . .
C1B C2B O3B Cu3 128.0(2) . .
C3B C2B O3B Cu3 7.7(3) . .
O4B C2B O3B Cu2 119.5(2) . 2_565
C1B C2B O3B Cu2 -2.3(3) . 2_565
C3B C2B O3B Cu2 -122.6(2) . 2_565
O3C Cu3 O3B C2B 170.52(19) . .
O6C Cu3 O3B C2B 65.4(5) . .
O1W Cu3 O3B C2B -103.0(2) . .
O3C Cu3 O3B Cu2 -60.52(12) . 2_565
O6B Cu3 O3B Cu2 122.54(12) . 2_565
O6C Cu3 O3B Cu2 -165.7(4) . 2_565
O1W Cu3 O3B Cu2 25.92(11) . 2_565
O4C C2C O3C Cu3 100.1(2) . .
C1C C2C O3C Cu3 -141.3(2) . .
C3C C2C O3C Cu3 -17.7(3) . .
O4C C2C O3C Cu1 -96.4(2) . .
C1C C2C O3C Cu1 22.2(3) . .
C3C C2C O3C Cu1 145.8(2) . .
O3B Cu3 O3C C2C -153.19(19) . .
O6C Cu3 O3C C2C 16.1(2) . .
O1W Cu3 O3C C2C 126.2(2) . .
O3B Cu3 O3C Cu1 48.18(17) . .
O6C Cu3 O3C Cu1 -142.55(17) . .
O1W Cu3 O3C Cu1 -32.41(16) . .
O3A Cu1 O3C C2C 167.65(19) 2_565 .
O1C Cu1 O3C C2C -20.17(19) . .
O6W Cu1 O3C C2C 66.1(2) . .
O3A Cu1 O3C Cu3 -33.45(17) 2_565 .
O1C Cu1 O3C Cu3 138.72(17) . .
O6W Cu1 O3C Cu3 -134.98(17) . .
O5E Cu7 O3D C2D -173.3(2) . 2_566
O6D Cu7 O3D C2D 7.9(2) . 2_566
O4W Cu7 O3D C2D -80.1(2) . 2_566
O6D Cu7 O3D Cu6 -117.06(12) . .
O4W Cu7 O3D Cu6 154.90(12) . .
O6E Cu6 O3D C2D 178.0(2) . 2_566
O1D Cu6 O3D C2D 0.0(2) . 2_566
O2W Cu6 O3D C2D -97.9(2) . 2_566
O8W Cu6 O3D C2D 89.9(2) . 2_566
O6E Cu6 O3D Cu7 -57.53(12) . .
O1D Cu6 O3D Cu7 124.48(11) . .
O2W Cu6 O3D Cu7 26.61(11) . .
O8W Cu6 O3D Cu7 -145.59(12) . .
O4E C2E O3E Cu5 -150.8(2) . .
C1E C2E O3E Cu5 -32.4(2) . .
C3E C2E O3E Cu5 85.0(2) . .
O1E Cu5 O3E C2E 25.54(18) . .
O5B Cu5 O3E C2E -147.13(19) . .
O6B C3B O5B Cu5 171.8(2) . .
C2B C3B O5B Cu5 -8.3(4) . .
O2B Cu5 O5B C3B -22.5(2) . .
O3E Cu5 O5B C3B 163.1(2) . .
O6C C3C O5C Cu4 -174.1(2) . .
C2C C3C O5C Cu4 8.7(4) . .
O2C Cu4 O5C C3C 26.2(3) . .
O5D Cu4 O5C C3C -155.9(3) . .
O6D C3D O5D Cu4 174.5(3) 2_566 .
C2D C3D O5D Cu4 -4.5(4) . .
O5C Cu4 O5D C3D 139.9(2) . .
O2D Cu4 O5D C3D -38.9(3) . .
O6E C3E O5E Cu7 0.2(5) . .
C2E C3E O5E Cu7 179.11(19) . .
O5W Cu7 O5E C3E 139.8(3) . .
O3D Cu7 O5E C3E -34.2(3) . .
O4W Cu7 O5E C3E -127.7(3) . .
O5A C3A O6A Cu1 -160.1(3) . .
C2A C3A O6A Cu1 20.0(3) 2_565 .
O3A Cu1 O6A C3A -17.9(2) 2_565 .
O1C Cu1 O6A C3A 169.8(2) . .
O6W Cu1 O6A C3A 83.6(2) . .
O5B C3B O6B Cu3 179.9(2) . .
C2B C3B O6B Cu3 0.0(3) . .
O3B Cu3 O6B C3B 3.4(2) . .
O6C Cu3 O6B C3B -166.1(2) . .
O1W Cu3 O6B C3B 83.8(2) . .
O5C C3C O6C Cu3 -174.1(3) . .
C2C C3C O6C Cu3 3.2(4) . .
O3C Cu3 O6C C3C -10.5(2) . .
O3B Cu3 O6C C3C 96.1(5) . .
O6B Cu3 O6C C3C 167.2(2) . .
O1W Cu3 O6C C3C -96.1(2) . .
O5W Cu7 O6D C3D 176.3(2) . 2_566
O3D Cu7 O6D C3D -9.5(2) . 2_566
O4W Cu7 O6D C3D 83.9(2) . 2_566
O5E C3E O6E Cu6 3.9(5) . .
C2E C3E O6E Cu6 -175.0(2) . .
O3D Cu6 O6E C3E 27.2(3) . .
O3W Cu6 O6E C3E -147.3(3) . .
O2W Cu6 O6E C3E -58.8(3) . .
O8W Cu6 O6E C3E 131.7(3) . .
